data_7715074
loop_
_publ_author_name
'Riffle, Jared R.'
'Hemingway, Tyler M.'
'Smith, Mark D.'
'Peryshkov, Dmitry V.'

_publ_section_title
;
 Synthesis and cluster structure distortions of biscarborane dithiol,
 thioether, and disulfide.
;
_journal_issue 10
_journal_name_full 'Dalton transactions (Cambridge, England : 2003)'
_journal_page_first 4444
_journal_page_last 4450
_journal_paper_doi 10.1039/d3dt04289h
_journal_volume 53
_journal_year 2024
_chemical_absolute_configuration ad
_chemical_formula_moiety 'C4 H20 B20 S2'
_chemical_formula_sum 'C4 H20 B20 S2'
_chemical_formula_weight 348.52
_space_group_crystal_system orthorhombic
_space_group_IT_number 33
_space_group_name_Hall 'P 2c -2n'
_space_group_name_H-M_alt 'P n a 21'
_atom_sites_solution_hydrogens difmap
_atom_sites_solution_primary dual
_atom_sites_solution_secondary difmap
_audit_creation_date 2021-06-10
_audit_creation_method
;
Olex2 1.3
(compiled 2020.11.12 svn.r5f609507 for OlexSys, GUI svn.r6272)
;
_audit_update_record
;
2023-12-13 deposited with the CCDC.	2024-01-25 downloaded from the CCDC.
;
_cell_angle_alpha 90
_cell_angle_beta 90
_cell_angle_gamma 90
_cell_formula_units_Z 4
_cell_length_a 21.2698(8)
_cell_length_b 6.9867(2)
_cell_length_c 12.5238(4)
_cell_measurement_reflns_used 9983
_cell_measurement_temperature 300(2)
_cell_measurement_theta_max 27.618
_cell_measurement_theta_min 3.069
_cell_volume 1861.11(11)
_computing_cell_refinement 'SAINT+ Ver. 8.40B (Bruker, 2019)'
_computing_data_collection 'Bruker APEX3 v2019.1-0 (Bruker, 2019)'
_computing_data_reduction 'SAINT+ Ver. 8.40B (Bruker, 2019)'
_computing_molecular_graphics 'OLEX2 (Dolomanov et al., 2009)'
_computing_publication_material 'OLEX2 (Dolomanov et al., 2009)'
_computing_structure_refinement 'XL (Sheldrick, 2015)'
_computing_structure_solution 'XT (Sheldrick, 2015)'
_diffrn_ambient_temperature 300(2)
_diffrn_detector PHOTON-II
_diffrn_detector_area_resol_mean 7.39
_diffrn_detector_type 'area detector'
_diffrn_measured_fraction_theta_full 0.998
_diffrn_measured_fraction_theta_max 0.998
_diffrn_measurement_device 'three-circle diffractometer'
_diffrn_measurement_device_type 'Bruker D8 QUEST'
_diffrn_measurement_method '\w and \f scans'
_diffrn_radiation_monochromator 'mirror optics'
_diffrn_radiation_probe x-ray
_diffrn_radiation_type MoK\a
_diffrn_radiation_wavelength 0.71073
_diffrn_reflns_av_R_equivalents 0.0614
_diffrn_reflns_av_unetI/netI 0.0319
_diffrn_reflns_Laue_measured_fraction_full 0.998
_diffrn_reflns_Laue_measured_fraction_max 0.998
_diffrn_reflns_limit_h_max 28
_diffrn_reflns_limit_h_min -28
_diffrn_reflns_limit_k_max 9
_diffrn_reflns_limit_k_min -8
_diffrn_reflns_limit_l_max 16
_diffrn_reflns_limit_l_min -16
_diffrn_reflns_number 44313
_diffrn_reflns_point_group_measured_fraction_full 0.998
_diffrn_reflns_point_group_measured_fraction_max 0.998
_diffrn_reflns_theta_full 25.242
_diffrn_reflns_theta_max 28.292
_diffrn_reflns_theta_min 3.069
_diffrn_source 'microfocus sealed X-ray tube'
_diffrn_source_current 1.4
_diffrn_source_power 0.07
_diffrn_source_type 'Incoatec I\ms'
_diffrn_source_voltage 50.0
_diffrn_standards_number 0
_exptl_absorpt_coefficient_mu 0.270
_exptl_absorpt_correction_T_max 0.7457
_exptl_absorpt_correction_T_min 0.7070
_exptl_absorpt_correction_type multi-scan
_exptl_absorpt_process_details
;
SADABS-2016/2 (Bruker,2016/2) was used for absorption correction.
wR2(int) was 0.1259 before and 0.0624 after correction.
The Ratio of minimum to maximum transmission is 0.9481.
The \l/2 correction factor is Not present.
;
_exptl_crystal_colour colourless
_exptl_crystal_colour_primary colourless
_exptl_crystal_density_diffrn 1.244
_exptl_crystal_description block
_exptl_crystal_F_000 704
_exptl_crystal_size_max 0.38
_exptl_crystal_size_mid 0.22
_exptl_crystal_size_min 0.14
_refine_diff_density_max 0.139
_refine_diff_density_min -0.150
_refine_diff_density_rms 0.032
_refine_ls_abs_structure_details
;
 Flack x determined using 1717 quotients [(I+)-(I-)]/[(I+)+(I-)]
 (Parsons, Flack and Wagner, Acta Cryst. B69 (2013) 249-259).
;
_refine_ls_abs_structure_Flack -0.01(3)
_refine_ls_extinction_method none
_refine_ls_goodness_of_fit_ref 1.097
_refine_ls_hydrogen_treatment refall
_refine_ls_matrix_type full
_refine_ls_number_parameters 315
_refine_ls_number_reflns 4612
_refine_ls_number_restraints 1
_refine_ls_restrained_S_all 1.097
_refine_ls_R_factor_all 0.0432
_refine_ls_R_factor_gt 0.0334
_refine_ls_shift/su_max 0.000
_refine_ls_shift/su_mean 0.000
_refine_ls_structure_factor_coef Fsqd
_refine_ls_weighting_details 'w=1/[\s^2^(Fo^2^)+(0.0394P)^2^+0.0530P] where P=(Fo^2^+2Fc^2^)/3'
_refine_ls_weighting_scheme calc
_refine_ls_wR_factor_gt 0.0747
_refine_ls_wR_factor_ref 0.0799
_reflns_Friedel_coverage 0.913
_reflns_Friedel_fraction_full 0.998
_reflns_Friedel_fraction_max 0.997
_reflns_number_gt 4067
_reflns_number_total 4612
_reflns_threshold_expression 'I > 2\s(I)'
_cod_data_source_file d3dt04289h2.cif
_cod_data_source_block jrxr01177a
_cod_depositor_comments
;
The following automatic conversions were performed:

data item '_diffrn_radiation_probe' value 'X-ray' was changed to
'x-ray' in accordance with the
/home/data/users/saulius/crontab/automatic-downloads/rss-feeds/RSC/lib/dictionaries/cif_core.dic
dictionary named 'cif_core.dic' version 2.4.2 last updated on
2011-04-26.

Automatic conversion script
Id: cif_fix_values 8170 2020-07-09 18:12:32Z antanas 

 Adding full bibliography for 7715071--7715076.cif.
;
_cod_database_code 7715074
_shelx_shelxl_version_number 2018/3
_shelx_space_group_comment
;
The symmetry employed for this shelxl refinement is uniquely defined
by the following loop, which should always be used as a source of
symmetry information in preference to the above space-group names.
They are only intended as comments.
;
_shelx_estimated_absorpt_t_max 0.963
_shelx_estimated_absorpt_t_min 0.904
_olex2_refinement_description
;
;
_olex2_submission_special_instructions 'No special instructions were received'

loop_
_space_group_symop_operation_xyz
'x, y, z'
'-x, -y, z+1/2'
'x+1/2, -y+1/2, z'
'-x+1/2, y+1/2, z+1/2'

loop_
_atom_site_label
_atom_site_type_symbol
_atom_site_fract_x
_atom_site_fract_y
_atom_site_fract_z
_atom_site_U_iso_or_equiv
_atom_site_adp_type
_atom_site_occupancy
_atom_site_site_symmetry_order
_atom_site_calc_flag
_atom_site_refinement_flags_posn
_atom_site_refinement_flags_adp
_atom_site_refinement_flags_occupancy
_atom_site_disorder_assembly
_atom_site_disorder_group
S1 S 0.43264(3) 0.96245(9) 0.39677(6) 0.04811(18) Uani 1 1 d . . . . .
S2 S 0.38697(3) 0.80546(10) 0.28411(6) 0.04656(17) Uani 1 1 d . . . . .
C1 C 0.44677(11) 0.7860(3) 0.4976(2) 0.0376(5) Uani 1 1 d . . . . .
C2 C 0.38850(10) 0.6382(3) 0.53409(18) 0.0299(4) Uani 1 1 d . . . . .
C3 C 0.32401(10) 0.6482(3) 0.47941(17) 0.0287(4) Uani 1 1 d . . . . .
C4 C 0.31745(11) 0.7343(3) 0.35484(19) 0.0354(5) Uani 1 1 d . . . . .
B1 B 0.45384(13) 0.5493(4) 0.4635(3) 0.0387(6) Uani 1 1 d . . . . .
H1 H 0.4456(13) 0.500(4) 0.376(3) 0.046(7) Uiso 1 1 d . . . . .
B2 B 0.51899(15) 0.6813(5) 0.5110(3) 0.0501(8) Uani 1 1 d . . . . .
H2 H 0.5545(18) 0.725(5) 0.453(3) 0.079(11) Uiso 1 1 d . . . . .
B3 B 0.49076(16) 0.8511(5) 0.6062(3) 0.0518(8) Uani 1 1 d . . . . .
H3 H 0.5049(18) 0.998(5) 0.605(3) 0.070(10) Uiso 1 1 d . . . . .
B4 B 0.40780(15) 0.8237(4) 0.6200(2) 0.0411(6) Uani 1 1 d . . . . .
H4 H 0.3763(12) 0.946(4) 0.624(2) 0.037(7) Uiso 1 1 d . . . . .
B5 B 0.42057(13) 0.4229(4) 0.5722(2) 0.0371(6) Uani 1 1 d . . . . .
H5 H 0.3936(13) 0.287(4) 0.557(2) 0.046(8) Uiso 1 1 d . . . . .
B6 B 0.50356(15) 0.4489(5) 0.5605(3) 0.0509(8) Uani 1 1 d . . . . .
H6 H 0.5338(16) 0.315(5) 0.541(3) 0.071(10) Uiso 1 1 d . . . . .
B7 B 0.52666(16) 0.6355(6) 0.6491(3) 0.0565(9) Uani 1 1 d . . . . .
H7 H 0.5733(16) 0.637(5) 0.682(3) 0.078(11) Uiso 1 1 d . . . . .
B8 B 0.45828(17) 0.7235(5) 0.7155(3) 0.0512(8) Uani 1 1 d . . . . .
H8 H 0.4592(13) 0.793(4) 0.794(3) 0.055(8) Uiso 1 1 d . . . . .
B9 B 0.39303(14) 0.5900(4) 0.6688(2) 0.0384(6) Uani 1 1 d . . . . .
H9 H 0.3500(14) 0.564(4) 0.710(3) 0.057(9) Uiso 1 1 d . . . . .
B10 B 0.46639(16) 0.4737(5) 0.6868(3) 0.0485(7) Uani 1 1 d . . . . .
H10 H 0.4729(14) 0.374(4) 0.753(2) 0.052(8) Uiso 1 1 d . . . . .
B11 B 0.30981(14) 0.4880(4) 0.3765(2) 0.0367(6) Uani 1 1 d . . . . .
H11 H 0.3464(13) 0.402(4) 0.350(2) 0.043(7) Uiso 1 1 d . . . . .
B12 B 0.26942(13) 0.4701(4) 0.5002(3) 0.0378(6) Uani 1 1 d . . . . .
H12 H 0.2817(13) 0.364(4) 0.553(2) 0.045(7) Uiso 1 1 d . . . . .
B13 B 0.25718(13) 0.7064(4) 0.5496(3) 0.0400(6) Uani 1 1 d . . . . .
H13 H 0.2637(13) 0.747(4) 0.634(2) 0.046(7) Uiso 1 1 d . . . . .
B14 B 0.28859(14) 0.8727(4) 0.4575(3) 0.0393(6) Uani 1 1 d . . . . .
H14 H 0.3163(13) 1.002(4) 0.483(2) 0.041(7) Uiso 1 1 d . . . . .
B15 B 0.26117(15) 0.6147(4) 0.2853(3) 0.0455(7) Uani 1 1 d . . . . .
H15 H 0.2723(14) 0.595(4) 0.202(3) 0.057(9) Uiso 1 1 d . . . . .
B16 B 0.22861(15) 0.4488(4) 0.3767(3) 0.0477(7) Uani 1 1 d . . . . .
H16 H 0.2105(14) 0.311(4) 0.353(3) 0.060(9) Uiso 1 1 d . . . . .
B17 B 0.19501(14) 0.5816(5) 0.4849(3) 0.0477(7) Uani 1 1 d . . . . .
H17 H 0.1541(14) 0.528(4) 0.526(3) 0.054(8) Uiso 1 1 d . . . . .
B18 B 0.20744(15) 0.8291(5) 0.4588(3) 0.0489(7) Uani 1 1 d . . . . .
H18 H 0.1772(15) 0.940(4) 0.490(3) 0.059(9) Uiso 1 1 d . . . . .
B19 B 0.24782(15) 0.8496(5) 0.3354(3) 0.0465(7) Uani 1 1 d . . . . .
H19 H 0.2523(15) 0.966(5) 0.290(3) 0.067(10) Uiso 1 1 d . . . . .
B20 B 0.18985(16) 0.6691(5) 0.3514(3) 0.0529(8) Uani 1 1 d . . . . .
H20 H 0.1454(15) 0.692(4) 0.314(3) 0.067(9) Uiso 1 1 d . . . . .

loop_
_atom_site_aniso_label
_atom_site_aniso_U_11
_atom_site_aniso_U_22
_atom_site_aniso_U_33
_atom_site_aniso_U_23
_atom_site_aniso_U_13
_atom_site_aniso_U_12
S1 0.0521(4) 0.0420(3) 0.0502(4) 0.0161(3) -0.0010(3) -0.0113(3)
S2 0.0507(4) 0.0563(4) 0.0327(3) 0.0103(3) 0.0047(3) -0.0003(3)
C1 0.0346(12) 0.0384(12) 0.0399(13) 0.0077(10) -0.0018(10) -0.0079(9)
C2 0.0311(11) 0.0296(10) 0.0290(11) 0.0014(9) 0.0007(9) -0.0026(8)
C3 0.0322(11) 0.0280(10) 0.0258(11) -0.0016(8) 0.0008(8) 0.0011(8)
C4 0.0406(13) 0.0350(11) 0.0304(12) 0.0015(9) -0.0016(10) 0.0040(10)
B1 0.0324(14) 0.0423(14) 0.0415(16) 0.0022(12) 0.0022(12) 0.0039(11)
B2 0.0297(14) 0.0648(19) 0.056(2) 0.0146(17) -0.0028(14) -0.0062(13)
B3 0.0516(18) 0.0500(17) 0.0537(19) 0.0064(15) -0.0119(15) -0.0178(14)
B4 0.0493(16) 0.0374(14) 0.0367(15) -0.0047(12) -0.0035(13) -0.0083(12)
B5 0.0359(14) 0.0346(13) 0.0408(16) 0.0078(11) -0.0038(11) 0.0004(11)
B6 0.0372(15) 0.0576(19) 0.058(2) 0.0125(15) -0.0059(14) 0.0040(14)
B7 0.0404(16) 0.071(2) 0.058(2) 0.0172(18) -0.0174(16) -0.0133(15)
B8 0.055(2) 0.0581(19) 0.0409(17) 0.0023(15) -0.0126(15) -0.0168(15)
B9 0.0420(15) 0.0435(14) 0.0296(13) 0.0041(11) -0.0030(12) -0.0087(12)
B10 0.0454(17) 0.0541(18) 0.0459(17) 0.0157(14) -0.0128(14) -0.0047(14)
B11 0.0436(15) 0.0318(12) 0.0345(16) -0.0037(11) -0.0035(12) 0.0035(10)
B12 0.0354(14) 0.0359(13) 0.0422(16) 0.0003(12) 0.0006(12) -0.0049(11)
B13 0.0363(14) 0.0441(16) 0.0395(15) -0.0069(12) 0.0037(12) 0.0060(11)
B14 0.0429(15) 0.0318(13) 0.0431(15) -0.0022(12) -0.0014(13) 0.0077(11)
B15 0.0511(16) 0.0480(15) 0.0374(15) -0.0054(15) -0.0125(15) 0.0050(13)
B16 0.0444(15) 0.0463(15) 0.052(2) -0.0072(14) -0.0095(14) -0.0054(13)
B17 0.0331(15) 0.0528(18) 0.057(2) -0.0019(14) -0.0005(14) -0.0013(12)
B18 0.0411(16) 0.0492(17) 0.0563(19) -0.0038(15) -0.0031(14) 0.0131(14)
B19 0.0462(17) 0.0434(16) 0.0499(18) 0.0064(14) -0.0097(14) 0.0088(13)
B20 0.0424(16) 0.0578(18) 0.058(2) -0.0032(16) -0.0129(15) 0.0030(14)

loop_
_atom_type_symbol
_atom_type_description
_atom_type_scat_dispersion_real
_atom_type_scat_dispersion_imag
_atom_type_scat_source
C C 0.0033 0.0016 'International Tables Vol C Tables 4.2.6.8 and 6.1.1.4'
H H 0.0000 0.0000 'International Tables Vol C Tables 4.2.6.8 and 6.1.1.4'
B B 0.0013 0.0007 'International Tables Vol C Tables 4.2.6.8 and 6.1.1.4'
S S 0.1246 0.1234 'International Tables Vol C Tables 4.2.6.8 and 6.1.1.4'

loop_
_geom_angle_atom_site_label_1
_geom_angle_atom_site_label_2
_geom_angle_atom_site_label_3
_geom_angle
_geom_angle_site_symmetry_1
_geom_angle_site_symmetry_3
_geom_angle_publ_flag
C1 S1 S2 101.44(9) . . ?
C4 S2 S1 101.57(9) . . ?
C2 C1 S1 119.48(16) . . ?
C2 C1 B1 62.53(15) . . ?
C2 C1 B2 111.97(18) . . ?
C2 C1 B3 110.58(19) . . ?
C2 C1 B4 60.49(14) . . ?
B1 C1 S1 120.18(18) . . ?
B1 C1 B4 113.72(19) . . ?
B2 C1 S1 120.95(18) . . ?
B2 C1 B1 62.15(17) . . ?
B2 C1 B3 62.9(2) . . ?
B2 C1 B4 113.7(2) . . ?
B3 C1 S1 117.99(17) . . ?
B3 C1 B1 114.0(2) . . ?
B3 C1 B4 61.77(18) . . ?
B4 C1 S1 115.59(17) . . ?
C1 C2 B1 59.81(15) . . ?
C1 C2 B4 62.18(15) . . ?
C1 C2 B5 108.73(18) . . ?
C1 C2 B9 110.23(18) . . ?
C3 C2 C1 120.75(18) . . ?
C3 C2 B1 119.84(19) . . ?
C3 C2 B4 117.04(19) . . ?
C3 C2 B5 121.21(18) . . ?
C3 C2 B9 119.72(19) . . ?
B4 C2 B1 112.85(19) . . ?
B5 C2 B1 61.13(16) . . ?
B5 C2 B4 112.84(19) . . ?
B5 C2 B9 62.29(16) . . ?
B9 C2 B1 112.23(19) . . ?
B9 C2 B4 61.68(16) . . ?
C2 C3 C4 120.37(18) . . ?
C2 C3 B11 117.27(18) . . ?
C2 C3 B12 120.15(18) . . ?
C2 C3 B13 121.41(18) . . ?
C2 C3 B14 119.47(18) . . ?
C4 C3 B11 61.68(14) . . ?
C4 C3 B12 110.11(18) . . ?
C4 C3 B13 108.78(18) . . ?
C4 C3 B14 60.04(14) . . ?
B11 C3 B14 112.63(18) . . ?
B12 C3 B11 61.86(16) . . ?
B12 C3 B14 112.26(19) . . ?
B13 C3 B11 112.87(19) . . ?
B13 C3 B12 62.37(16) . . ?
B13 C3 B14 61.04(16) . . ?
C3 C4 S2 119.33(16) . . ?
C3 C4 B11 60.73(13) . . ?
C3 C4 B14 62.39(14) . . ?
C3 C4 B15 111.0(2) . . ?
C3 C4 B19 112.0(2) . . ?
B11 C4 S2 115.18(16) . . ?
B14 C4 S2 120.46(17) . . ?
B14 C4 B11 113.79(18) . . ?
B15 C4 S2 117.61(19) . . ?
B15 C4 B11 61.99(16) . . ?
B15 C4 B14 114.1(2) . . ?
B15 C4 B19 63.08(17) . . ?
B19 C4 S2 121.01(18) . . ?
B19 C4 B11 114.0(2) . . ?
B19 C4 B14 62.05(17) . . ?
C1 B1 C2 57.66(14) . . ?
C1 B1 H1 120.6(14) . . ?
C1 B1 B2 58.78(17) . . ?
C1 B1 B5 104.7(2) . . ?
C1 B1 B6 105.4(2) . . ?
C2 B1 H1 117.4(14) . . ?
C2 B1 B2 105.4(2) . . ?
C2 B1 B5 58.29(15) . . ?
B2 B1 H1 126.1(14) . . ?
B2 B1 B5 108.4(2) . . ?
B5 B1 H1 121.1(13) . . ?
B6 B1 C2 105.6(2) . . ?
B6 B1 H1 128.6(14) . . ?
B6 B1 B2 60.26(19) . . ?
B6 B1 B5 60.64(17) . . ?
C1 B2 B1 59.07(16) . . ?
C1 B2 H2 116(2) . . ?
C1 B2 B3 58.59(18) . . ?
C1 B2 B6 105.1(2) . . ?
C1 B2 B7 104.8(3) . . ?
B1 B2 H2 118(2) . . ?
B1 B2 B3 107.9(2) . . ?
B1 B2 B6 59.57(18) . . ?
B3 B2 H2 119.6(19) . . ?
B6 B2 H2 128.1(19) . . ?
B6 B2 B3 108.2(2) . . ?
B7 B2 B1 107.9(2) . . ?
B7 B2 H2 130(2) . . ?
B7 B2 B3 59.8(2) . . ?
B7 B2 B6 60.5(2) . . ?
C1 B3 B2 58.48(18) . . ?
C1 B3 H3 113.3(19) . . ?
C1 B3 B4 60.49(17) . . ?
C1 B3 B7 104.5(2) . . ?
C1 B3 B8 105.5(2) . . ?
B2 B3 H3 122.2(19) . . ?
B4 B3 B2 109.0(2) . . ?
B4 B3 H3 112(2) . . ?
B7 B3 B2 59.6(2) . . ?
B7 B3 H3 134(2) . . ?
B7 B3 B4 107.8(2) . . ?
B7 B3 B8 60.4(2) . . ?
B8 B3 B2 108.2(2) . . ?
B8 B3 H3 127.2(19) . . ?
B8 B3 B4 59.07(18) . . ?
C1 B4 B3 57.75(17) . . ?
C1 B4 H4 116.9(14) . . ?
C1 B4 B9 104.2(2) . . ?
C2 B4 C1 57.33(14) . . ?
C2 B4 B3 104.7(2) . . ?
C2 B4 H4 118.3(14) . . ?
C2 B4 B8 105.7(2) . . ?
C2 B4 B9 58.88(15) . . ?
B3 B4 H4 122.1(13) . . ?
B8 B4 C1 104.2(2) . . ?
B8 B4 B3 60.19(19) . . ?
B8 B4 H4 131.0(14) . . ?
B8 B4 B9 60.33(17) . . ?
B9 B4 B3 107.9(2) . . ?
B9 B4 H4 126.6(14) . . ?
C2 B5 B1 60.58(15) . . ?
C2 B5 H5 119.2(14) . . ?
C2 B5 B6 106.4(2) . . ?
C2 B5 B9 58.96(15) . . ?
C2 B5 B10 105.5(2) . . ?
B1 B5 H5 119.4(15) . . ?
B1 B5 B6 59.33(17) . . ?
B1 B5 B9 109.10(19) . . ?
B1 B5 B10 107.7(2) . . ?
B6 B5 H5 125.2(14) . . ?
B6 B5 B9 108.4(2) . . ?
B9 B5 H5 120.2(15) . . ?
B10 B5 H5 126.1(15) . . ?
B10 B5 B6 60.03(19) . . ?
B10 B5 B9 59.90(18) . . ?
B1 B6 B2 60.17(18) . . ?
B1 B6 B5 60.03(16) . . ?
B1 B6 H6 120.8(19) . . ?
B1 B6 B7 107.7(2) . . ?
B1 B6 B10 108.0(2) . . ?
B2 B6 B5 107.8(2) . . ?
B2 B6 H6 124.4(17) . . ?
B2 B6 B7 59.7(2) . . ?
B2 B6 B10 107.8(3) . . ?
B5 B6 H6 119.0(17) . . ?
B5 B6 B7 107.3(2) . . ?
B7 B6 H6 124.5(18) . . ?
B10 B6 B5 59.73(18) . . ?
B10 B6 H6 120.6(18) . . ?
B10 B6 B7 59.8(2) . . ?
B2 B7 B3 60.6(2) . . ?
B2 B7 B6 59.8(2) . . ?
B2 B7 H7 117(2) . . ?
B2 B7 B8 108.6(2) . . ?
B2 B7 B10 108.0(2) . . ?
B3 B7 B6 108.3(2) . . ?
B3 B7 H7 121(2) . . ?
B3 B7 B8 59.8(2) . . ?
B3 B7 B10 108.1(2) . . ?
B6 B7 H7 120(2) . . ?
B6 B7 B8 108.5(2) . . ?
B8 B7 H7 125(2) . . ?
B10 B7 B6 60.0(2) . . ?
B10 B7 H7 125(2) . . ?
B10 B7 B8 60.42(19) . . ?
B3 B8 B7 59.8(2) . . ?
B3 B8 H8 117.4(16) . . ?
B3 B8 B10 107.3(3) . . ?
B4 B8 B3 60.74(18) . . ?
B4 B8 B7 108.6(2) . . ?
B4 B8 H8 116.4(15) . . ?
B4 B8 B9 60.35(17) . . ?
B4 B8 B10 108.2(2) . . ?
B7 B8 H8 123.8(15) . . ?
B7 B8 B10 59.5(2) . . ?
B9 B8 B3 108.4(2) . . ?
B9 B8 B7 107.7(2) . . ?
B9 B8 H8 122.9(15) . . ?
B9 B8 B10 59.73(18) . . ?
B10 B8 H8 127.7(16) . . ?
C2 B9 B4 59.44(15) . . ?
C2 B9 B5 58.74(15) . . ?
C2 B9 B8 105.3(2) . . ?
C2 B9 H9 117.2(17) . . ?
C2 B9 B10 105.3(2) . . ?
B4 B9 B5 108.1(2) . . ?
B4 B9 H9 118.3(16) . . ?
B4 B9 B10 108.1(2) . . ?
B5 B9 H9 120.0(16) . . ?
B8 B9 B4 59.31(17) . . ?
B8 B9 B5 108.2(2) . . ?
B8 B9 H9 127.1(17) . . ?
B8 B9 B10 60.65(19) . . ?
B10 B9 B5 59.79(18) . . ?
B10 B9 H9 128.1(16) . . ?
B5 B10 B6 60.23(18) . . ?
B5 B10 B7 108.0(2) . . ?
B5 B10 B8 107.8(2) . . ?
B5 B10 B9 60.30(17) . . ?
B5 B10 H10 124.0(16) . . ?
B6 B10 B8 108.5(2) . . ?
B6 B10 H10 123.9(16) . . ?
B7 B10 B6 60.2(2) . . ?
B7 B10 B8 60.1(2) . . ?
B7 B10 B9 108.1(2) . . ?
B7 B10 H10 121.1(16) . . ?
B8 B10 H10 118.7(16) . . ?
B9 B10 B6 108.8(2) . . ?
B9 B10 B8 59.62(18) . . ?
B9 B10 H10 120.0(16) . . ?
C3 B11 C4 57.59(13) . . ?
C3 B11 H11 118.6(15) . . ?
C3 B11 B12 58.75(14) . . ?
C3 B11 B15 104.95(18) . . ?
C3 B11 B16 105.8(2) . . ?
C4 B11 H11 116.6(14) . . ?
C4 B11 B12 104.45(18) . . ?
C4 B11 B15 57.64(15) . . ?
B12 B11 H11 127.0(15) . . ?
B12 B11 B15 108.3(2) . . ?
B15 B11 H11 121.3(15) . . ?
B16 B11 C4 104.25(19) . . ?
B16 B11 H11 130.7(15) . . ?
B16 B11 B12 60.65(17) . . ?
B16 B11 B15 60.27(18) . . ?
C3 B12 B11 59.39(14) . . ?
C3 B12 H12 116.7(15) . . ?
C3 B12 B13 58.77(15) . . ?
C3 B12 B16 104.9(2) . . ?
C3 B12 B17 105.5(2) . . ?
B11 B12 H12 119.3(16) . . ?
B11 B12 B13 107.9(2) . . ?
B11 B12 B16 58.90(17) . . ?
B13 B12 H12 118.9(16) . . ?
B16 B12 H12 128.4(16) . . ?
B16 B12 B13 107.9(2) . . ?
B17 B12 B11 107.8(2) . . ?
B17 B12 H12 127.8(16) . . ?
B17 B12 B13 60.02(17) . . ?
B17 B12 B16 60.53(18) . . ?
C3 B13 B12 58.86(14) . . ?
C3 B13 H13 116.6(14) . . ?
C3 B13 B14 60.63(15) . . ?
C3 B13 B17 105.4(2) . . ?
C3 B13 B18 106.2(2) . . ?
B12 B13 H13 123.4(15) . . ?
B14 B13 B12 109.1(2) . . ?
B14 B13 H13 114.3(15) . . ?
B14 B13 B17 107.8(2) . . ?
B14 B13 B18 59.30(18) . . ?
B17 B13 B12 59.77(17) . . ?
B17 B13 H13 130.8(15) . . ?
B18 B13 B12 108.2(2) . . ?
B18 B13 H13 124.5(15) . . ?
B18 B13 B17 60.11(18) . . ?
C3 B14 B13 58.33(15) . . ?
C3 B14 H14 116.7(14) . . ?
C3 B14 B19 105.3(2) . . ?
C4 B14 C3 57.58(13) . . ?
C4 B14 B13 104.64(18) . . ?
C4 B14 H14 118.2(14) . . ?
C4 B14 B18 105.1(2) . . ?
C4 B14 B19 58.45(16) . . ?
B13 B14 H14 123.0(14) . . ?
B18 B14 C3 105.4(2) . . ?
B18 B14 B13 60.53(18) . . ?
B18 B14 H14 130.8(14) . . ?
B18 B14 B19 60.53(19) . . ?
B19 B14 B13 108.6(2) . . ?
B19 B14 H14 124.9(14) . . ?
C4 B15 B11 60.37(15) . . ?
C4 B15 H15 113.9(17) . . ?
C4 B15 B16 105.4(2) . . ?
C4 B15 B19 58.54(16) . . ?
C4 B15 B20 104.9(2) . . ?
B11 B15 H15 115.5(16) . . ?
B11 B15 B19 109.0(2) . . ?
B16 B15 B11 59.07(17) . . ?
B16 B15 H15 128.8(17) . . ?
B16 B15 B19 108.2(2) . . ?
B19 B15 H15 119.7(16) . . ?
B20 B15 B11 107.8(2) . . ?
B20 B15 H15 131.9(17) . . ?
B20 B15 B16 60.2(2) . . ?
B20 B15 B19 59.99(19) . . ?
B11 B16 B12 60.44(16) . . ?
B11 B16 B15 60.66(17) . . ?
B11 B16 H16 119.4(16) . . ?
B11 B16 B17 108.3(2) . . ?
B11 B16 B20 108.8(2) . . ?
B12 B16 H16 119.3(17) . . ?
B12 B16 B17 59.58(17) . . ?
B15 B16 B12 108.5(2) . . ?
B15 B16 H16 123.0(17) . . ?
B15 B16 B17 107.8(2) . . ?
B15 B16 B20 59.90(19) . . ?
B17 B16 H16 122.0(17) . . ?
B20 B16 B12 108.0(2) . . ?
B20 B16 H16 124.0(16) . . ?
B20 B16 B17 60.01(19) . . ?
B12 B17 B13 60.21(16) . . ?
B12 B17 B16 59.89(17) . . ?
B12 B17 H17 120.9(16) . . ?
B12 B17 B18 108.3(2) . . ?
B12 B17 B20 107.9(2) . . ?
B13 B17 B16 107.6(2) . . ?
B13 B17 H17 123.5(16) . . ?
B13 B17 B18 59.83(18) . . ?
B13 B17 B20 107.7(2) . . ?
B16 B17 H17 120.2(16) . . ?
B18 B17 B16 107.7(2) . . ?
B18 B17 H17 123.1(15) . . ?
B18 B17 B20 60.23(19) . . ?
B20 B17 B16 59.53(19) . . ?
B20 B17 H17 121.2(16) . . ?
B13 B18 B17 60.06(18) . . ?
B13 B18 H18 118.3(18) . . ?
B13 B18 B20 107.7(2) . . ?
B14 B18 B13 60.17(17) . . ?
B14 B18 B17 108.5(2) . . ?
B14 B18 H18 117.8(16) . . ?
B14 B18 B19 60.09(18) . . ?
B14 B18 B20 107.9(2) . . ?
B17 B18 H18 122.9(17) . . ?
B17 B18 B20 59.99(19) . . ?
B19 B18 B13 108.0(2) . . ?
B19 B18 B17 108.1(2) . . ?
B19 B18 H18 122.9(17) . . ?
B19 B18 B20 59.8(2) . . ?
B20 B18 H18 126.3(17) . . ?
C4 B19 B14 59.50(15) . . ?
C4 B19 B15 58.38(16) . . ?
C4 B19 B18 105.0(2) . . ?
C4 B19 H19 112.7(19) . . ?
C4 B19 B20 104.6(2) . . ?
B14 B19 B15 108.1(2) . . ?
B14 B19 B18 59.38(19) . . ?
B14 B19 H19 112(2) . . ?
B14 B19 B20 107.9(2) . . ?
B15 B19 H19 123(2) . . ?
B18 B19 B15 108.1(2) . . ?
B18 B19 H19 127(2) . . ?
B18 B19 B20 60.5(2) . . ?
B20 B19 B15 59.71(19) . . ?
B20 B19 H19 135(2) . . ?
B15 B20 B16 59.92(19) . . ?
B15 B20 B17 108.2(2) . . ?
B15 B20 B18 107.9(2) . . ?
B15 B20 B19 60.30(19) . . ?
B15 B20 H20 126.0(19) . . ?
B16 B20 B17 60.46(19) . . ?
B16 B20 B18 108.1(2) . . ?
B16 B20 B19 108.3(2) . . ?
B16 B20 H20 128.3(17) . . ?
B17 B20 B18 59.78(19) . . ?
B17 B20 H20 121.0(18) . . ?
B18 B20 H20 114.9(18) . . ?
B19 B20 B17 107.9(2) . . ?
B19 B20 B18 59.7(2) . . ?
B19 B20 H20 117.4(17) . . ?

loop_
_geom_bond_atom_site_label_1
_geom_bond_atom_site_label_2
_geom_bond_distance
_geom_bond_site_symmetry_2
_geom_bond_publ_flag
S1 S2 2.0341(11) . ?
S1 C1 1.790(2) . ?
S2 C4 1.794(2) . ?
C1 C2 1.676(3) . ?
C1 B1 1.715(4) . ?
C1 B2 1.710(4) . ?
C1 B3 1.712(4) . ?
C1 B4 1.761(4) . ?
C2 C3 1.535(3) . ?
C2 B1 1.760(4) . ?
C2 B4 1.733(3) . ?
C2 B5 1.719(3) . ?
C2 B9 1.723(4) . ?
C3 C4 1.678(3) . ?
C3 B11 1.734(3) . ?
C3 B12 1.722(3) . ?
C3 B13 1.720(4) . ?
C3 B14 1.762(3) . ?
C4 B11 1.750(3) . ?
C4 B14 1.722(4) . ?
C4 B15 1.700(4) . ?
C4 B19 1.703(4) . ?
B1 H1 1.17(3) . ?
B1 B2 1.768(4) . ?
B1 B5 1.770(4) . ?
B1 B6 1.757(4) . ?
B2 H2 1.09(4) . ?
B2 B3 1.786(5) . ?
B2 B6 1.769(5) . ?
B2 B7 1.767(5) . ?
B3 H3 1.07(4) . ?
B3 B4 1.783(4) . ?
B3 B7 1.772(5) . ?
B3 B8 1.774(5) . ?
B4 H4 1.09(3) . ?
B4 B8 1.753(4) . ?
B4 B9 1.772(4) . ?
B5 H5 1.13(3) . ?
B5 B6 1.780(4) . ?
B5 B9 1.781(4) . ?
B5 B10 1.771(4) . ?
B6 H6 1.16(3) . ?
B6 B7 1.781(5) . ?
B6 B10 1.777(5) . ?
B7 H7 1.07(4) . ?
B7 B8 1.784(5) . ?
B7 B10 1.773(5) . ?
B8 H8 1.10(3) . ?
B8 B9 1.772(4) . ?
B8 B10 1.790(5) . ?
B9 H9 1.07(3) . ?
B9 B10 1.773(5) . ?
B10 H10 1.09(3) . ?
B11 H11 1.04(3) . ?
B11 B12 1.776(4) . ?
B11 B15 1.777(4) . ?
B11 B16 1.749(4) . ?
B12 H12 1.03(3) . ?
B12 B13 1.782(4) . ?
B12 B16 1.780(4) . ?
B12 B17 1.774(4) . ?
B13 H13 1.10(3) . ?
B13 B14 1.769(4) . ?
B13 B17 1.779(4) . ?
B13 B18 1.775(4) . ?
B14 H14 1.13(3) . ?
B14 B18 1.753(5) . ?
B14 B19 1.766(4) . ?
B15 H15 1.08(3) . ?
B15 B16 1.770(5) . ?
B15 B19 1.781(4) . ?
B15 B20 1.770(5) . ?
B16 H16 1.08(3) . ?
B16 B17 1.792(5) . ?
B16 B20 1.775(5) . ?
B17 H17 1.08(3) . ?
B17 B18 1.780(5) . ?
B17 B20 1.784(5) . ?
B18 H18 1.08(3) . ?
B18 B19 1.773(5) . ?
B18 B20 1.788(5) . ?
B19 H19 1.00(4) . ?
B19 B20 1.775(5) . ?
B20 H20 1.07(3) . ?

loop_
_geom_torsion_atom_site_label_1
_geom_torsion_atom_site_label_2
_geom_torsion_atom_site_label_3
_geom_torsion_atom_site_label_4
_geom_torsion
_geom_torsion_site_symmetry_1
_geom_torsion_site_symmetry_2
_geom_torsion_site_symmetry_3
_geom_torsion_site_symmetry_4
_geom_torsion_publ_flag
S1 S2 C4 C3 -46.35(16) . . . . ?
S1 S2 C4 B11 -115.52(15) . . . . ?
S1 S2 C4 B14 27.01(19) . . . . ?
S1 S2 C4 B15 174.34(16) . . . . ?
S1 S2 C4 B19 100.7(2) . . . . ?
S1 C1 C2 C3 2.0(3) . . . . ?
S1 C1 C2 B1 110.9(2) . . . . ?
S1 C1 C2 B4 -104.5(2) . . . . ?
S1 C1 C2 B5 148.99(18) . . . . ?
S1 C1 C2 B9 -144.48(19) . . . . ?
S1 C1 B1 C2 -109.8(2) . . . . ?
S1 C1 B1 B2 111.4(2) . . . . ?
S1 C1 B1 B5 -145.75(18) . . . . ?
S1 C1 B1 B6 151.21(18) . . . . ?
S1 C1 B2 B1 -110.3(2) . . . . ?
S1 C1 B2 B3 107.9(2) . . . . ?
S1 C1 B2 B6 -149.6(2) . . . . ?
S1 C1 B2 B7 147.5(2) . . . . ?
S1 C1 B3 B2 -112.5(2) . . . . ?
S1 C1 B3 B4 105.6(2) . . . . ?
S1 C1 B3 B7 -151.9(2) . . . . ?
S1 C1 B3 B8 145.4(2) . . . . ?
S1 C1 B4 C2 110.85(18) . . . . ?
S1 C1 B4 B3 -109.5(2) . . . . ?
S1 C1 B4 B8 -149.46(18) . . . . ?
S1 C1 B4 B9 148.09(17) . . . . ?
S2 S1 C1 C2 -45.88(19) . . . . ?
S2 S1 C1 B1 27.61(19) . . . . ?
S2 S1 C1 B2 101.3(2) . . . . ?
S2 S1 C1 B3 174.86(19) . . . . ?
S2 S1 C1 B4 -114.99(16) . . . . ?
S2 C4 B11 C3 110.91(18) . . . . ?
S2 C4 B11 B12 147.95(17) . . . . ?
S2 C4 B11 B15 -109.3(2) . . . . ?
S2 C4 B11 B16 -149.22(18) . . . . ?
S2 C4 B14 C3 -109.49(19) . . . . ?
S2 C4 B14 B13 -145.51(18) . . . . ?
S2 C4 B14 B18 151.64(19) . . . . ?
S2 C4 B14 B19 111.4(2) . . . . ?
S2 C4 B15 B11 105.4(2) . . . . ?
S2 C4 B15 B16 145.02(18) . . . . ?
S2 C4 B15 B19 -112.7(2) . . . . ?
S2 C4 B15 B20 -152.39(19) . . . . ?
S2 C4 B19 B14 -110.5(2) . . . . ?
S2 C4 B19 B15 107.5(2) . . . . ?
S2 C4 B19 B18 -150.21(19) . . . . ?
S2 C4 B19 B20 147.0(2) . . . . ?
C1 C2 C3 C4 25.2(3) . . . . ?
C1 C2 C3 B11 96.7(2) . . . . ?
C1 C2 C3 B12 168.4(2) . . . . ?
C1 C2 C3 B13 -117.4(2) . . . . ?
C1 C2 C3 B14 -45.3(3) . . . . ?
C1 C2 B1 B2 35.81(18) . . . . ?
C1 C2 B1 B5 138.2(2) . . . . ?
C1 C2 B1 B6 98.6(2) . . . . ?
C1 C2 B4 B3 -34.47(18) . . . . ?
C1 C2 B4 B8 -97.1(2) . . . . ?
C1 C2 B4 B9 -136.8(2) . . . . ?
C1 C2 B5 B1 -37.50(19) . . . . ?
C1 C2 B5 B6 1.6(3) . . . . ?
C1 C2 B5 B9 103.5(2) . . . . ?
C1 C2 B5 B10 64.3(2) . . . . ?
C1 C2 B9 B4 40.22(19) . . . . ?
C1 C2 B9 B5 -101.1(2) . . . . ?
C1 C2 B9 B8 1.1(3) . . . . ?
C1 C2 B9 B10 -62.0(2) . . . . ?
C1 B1 B2 B3 33.7(2) . . . . ?
C1 B1 B2 B6 134.7(2) . . . . ?
C1 B1 B2 B7 96.9(3) . . . . ?
C1 B1 B5 C2 35.64(17) . . . . ?
C1 B1 B5 B6 -99.6(2) . . . . ?
C1 B1 B5 B9 0.9(3) . . . . ?
C1 B1 B5 B10 -62.6(3) . . . . ?
C1 B1 B6 B2 -39.1(2) . . . . ?
C1 B1 B6 B5 98.5(2) . . . . ?
C1 B1 B6 B7 -1.6(3) . . . . ?
C1 B1 B6 B10 61.5(3) . . . . ?
C1 B2 B3 B4 34.6(2) . . . . ?
C1 B2 B3 B7 134.6(2) . . . . ?
C1 B2 B3 B8 97.3(2) . . . . ?
C1 B2 B6 B1 39.1(2) . . . . ?
C1 B2 B6 B5 1.2(3) . . . . ?
C1 B2 B6 B7 -98.7(3) . . . . ?
C1 B2 B6 B10 -61.8(3) . . . . ?
C1 B2 B7 B3 -39.0(2) . . . . ?
C1 B2 B7 B6 99.2(2) . . . . ?
C1 B2 B7 B8 -1.9(3) . . . . ?
C1 B2 B7 B10 62.1(3) . . . . ?
C1 B3 B4 C2 34.29(17) . . . . ?
C1 B3 B4 B8 134.1(2) . . . . ?
C1 B3 B4 B9 95.8(2) . . . . ?
C1 B3 B7 B2 38.9(2) . . . . ?
C1 B3 B7 B6 1.5(3) . . . . ?
C1 B3 B7 B8 -99.8(2) . . . . ?
C1 B3 B7 B10 -62.0(3) . . . . ?
C1 B3 B8 B4 -40.4(2) . . . . ?
C1 B3 B8 B7 98.2(3) . . . . ?
C1 B3 B8 B9 -2.0(3) . . . . ?
C1 B3 B8 B10 61.1(3) . . . . ?
C1 B4 B8 B3 38.8(2) . . . . ?
C1 B4 B8 B7 1.7(3) . . . . ?
C1 B4 B8 B9 -98.5(2) . . . . ?
C1 B4 B8 B10 -61.3(3) . . . . ?
C1 B4 B9 C2 -36.51(17) . . . . ?
C1 B4 B9 B5 -2.3(3) . . . . ?
C1 B4 B9 B8 98.5(2) . . . . ?
C1 B4 B9 B10 60.9(2) . . . . ?
C2 C1 B1 B2 -138.7(2) . . . . ?
C2 C1 B1 B5 -35.92(17) . . . . ?
C2 C1 B1 B6 -99.0(2) . . . . ?
C2 C1 B2 B1 39.1(2) . . . . ?
C2 C1 B2 B3 -102.7(2) . . . . ?
C2 C1 B2 B6 -0.2(3) . . . . ?
C2 C1 B2 B7 -63.1(3) . . . . ?
C2 C1 B3 B2 104.9(2) . . . . ?
C2 C1 B3 B4 -36.99(19) . . . . ?
C2 C1 B3 B7 65.5(3) . . . . ?
C2 C1 B3 B8 2.7(3) . . . . ?
C2 C1 B4 B3 139.7(2) . . . . ?
C2 C1 B4 B8 99.7(2) . . . . ?
C2 C1 B4 B9 37.23(17) . . . . ?
C2 C3 C4 S2 2.6(3) . . . . ?
C2 C3 C4 B11 106.7(2) . . . . ?
C2 C3 C4 B14 -108.7(2) . . . . ?
C2 C3 C4 B15 144.3(2) . . . . ?
C2 C3 C4 B19 -147.3(2) . . . . ?
C2 C3 B11 C4 -111.6(2) . . . . ?
C2 C3 B11 B12 111.4(2) . . . . ?
C2 C3 B11 B15 -146.0(2) . . . . ?
C2 C3 B11 B16 151.3(2) . . . . ?
C2 C3 B12 B11 -106.9(2) . . . . ?
C2 C3 B12 B13 112.1(2) . . . . ?
C2 C3 B12 B16 -145.7(2) . . . . ?
C2 C3 B12 B17 151.3(2) . . . . ?
C2 C3 B13 B12 -110.2(2) . . . . ?
C2 C3 B13 B14 108.7(2) . . . . ?
C2 C3 B13 B17 -149.2(2) . . . . ?
C2 C3 B13 B18 148.1(2) . . . . ?
C2 C3 B14 C4 110.1(2) . . . . ?
C2 C3 B14 B13 -111.8(2) . . . . ?
C2 C3 B14 B18 -151.5(2) . . . . ?
C2 C3 B14 B19 145.5(2) . . . . ?
C2 B1 B2 C1 -35.32(18) . . . . ?
C2 B1 B2 B3 -1.6(3) . . . . ?
C2 B1 B2 B6 99.4(2) . . . . ?
C2 B1 B2 B7 61.6(3) . . . . ?
C2 B1 B5 B6 -135.3(2) . . . . ?
C2 B1 B5 B9 -34.75(18) . . . . ?
C2 B1 B5 B10 -98.2(2) . . . . ?
C2 B1 B6 B2 -99.1(2) . . . . ?
C2 B1 B6 B5 38.45(19) . . . . ?
C2 B1 B6 B7 -61.7(3) . . . . ?
C2 B1 B6 B10 1.5(3) . . . . ?
C2 B4 B8 B3 98.3(2) . . . . ?
C2 B4 B8 B7 61.2(3) . . . . ?
C2 B4 B8 B9 -39.0(2) . . . . ?
C2 B4 B8 B10 -1.8(3) . . . . ?
C2 B4 B9 B5 34.18(18) . . . . ?
C2 B4 B9 B8 135.0(2) . . . . ?
C2 B4 B9 B10 97.4(2) . . . . ?
C2 B5 B6 B1 -39.7(2) . . . . ?
C2 B5 B6 B2 -1.8(3) . . . . ?
C2 B5 B6 B7 61.2(3) . . . . ?
C2 B5 B6 B10 98.8(2) . . . . ?
C2 B5 B9 B4 -34.46(18) . . . . ?
C2 B5 B9 B8 -97.2(2) . . . . ?
C2 B5 B9 B10 -135.2(2) . . . . ?
C2 B5 B10 B6 -100.2(2) . . . . ?
C2 B5 B10 B7 -62.2(3) . . . . ?
C2 B5 B10 B8 1.3(3) . . . . ?
C2 B5 B10 B9 38.78(18) . . . . ?
C2 B9 B10 B5 -38.61(18) . . . . ?
C2 B9 B10 B6 -1.6(3) . . . . ?
C2 B9 B10 B7 62.3(3) . . . . ?
C2 B9 B10 B8 99.2(2) . . . . ?
C3 C2 B1 C1 110.4(2) . . . . ?
C3 C2 B1 B2 146.2(2) . . . . ?
C3 C2 B1 B5 -111.5(2) . . . . ?
C3 C2 B1 B6 -151.0(2) . . . . ?
C3 C2 B4 C1 -112.3(2) . . . . ?
C3 C2 B4 B3 -146.8(2) . . . . ?
C3 C2 B4 B8 150.6(2) . . . . ?
C3 C2 B4 B9 110.9(2) . . . . ?
C3 C2 B5 B1 109.3(2) . . . . ?
C3 C2 B5 B6 148.4(2) . . . . ?
C3 C2 B5 B9 -109.7(2) . . . . ?
C3 C2 B5 B10 -148.9(2) . . . . ?
C3 C2 B9 B4 -106.7(2) . . . . ?
C3 C2 B9 B5 112.0(2) . . . . ?
C3 C2 B9 B8 -145.8(2) . . . . ?
C3 C2 B9 B10 151.1(2) . . . . ?
C3 C4 B11 B12 37.04(16) . . . . ?
C3 C4 B11 B15 139.8(2) . . . . ?
C3 C4 B11 B16 99.9(2) . . . . ?
C3 C4 B14 B13 -36.02(18) . . . . ?
C3 C4 B14 B18 -98.9(2) . . . . ?
C3 C4 B14 B19 -139.1(2) . . . . ?
C3 C4 B15 B11 -37.08(18) . . . . ?
C3 C4 B15 B16 2.5(3) . . . . ?
C3 C4 B15 B19 104.8(2) . . . . ?
C3 C4 B15 B20 65.1(2) . . . . ?
C3 C4 B19 B14 38.71(19) . . . . ?
C3 C4 B19 B15 -103.2(2) . . . . ?
C3 C4 B19 B18 -1.0(3) . . . . ?
C3 C4 B19 B20 -63.8(3) . . . . ?
C3 B11 B12 B13 34.42(18) . . . . ?
C3 B11 B12 B16 134.9(2) . . . . ?
C3 B11 B12 B17 97.8(2) . . . . ?
C3 B11 B15 C4 34.32(18) . . . . ?
C3 B11 B15 B16 -99.9(2) . . . . ?
C3 B11 B15 B19 0.5(3) . . . . ?
C3 B11 B15 B20 -63.1(2) . . . . ?
C3 B11 B16 B12 -38.96(17) . . . . ?
C3 B11 B16 B15 98.5(2) . . . . ?
C3 B11 B16 B17 -2.2(3) . . . . ?
C3 B11 B16 B20 61.5(3) . . . . ?
C3 B12 B13 B14 35.37(18) . . . . ?
C3 B12 B13 B17 135.3(2) . . . . ?
C3 B12 B13 B18 98.3(2) . . . . ?
C3 B12 B16 B11 39.08(17) . . . . ?
C3 B12 B16 B15 0.6(3) . . . . ?
C3 B12 B16 B17 -99.6(2) . . . . ?
C3 B12 B16 B20 -62.8(3) . . . . ?
C3 B12 B17 B13 -38.61(19) . . . . ?
C3 B12 B17 B16 98.6(2) . . . . ?
C3 B12 B17 B18 -1.7(3) . . . . ?
C3 B12 B17 B20 62.0(3) . . . . ?
C3 B13 B14 C4 35.68(17) . . . . ?
C3 B13 B14 B18 134.9(2) . . . . ?
C3 B13 B14 B19 96.8(2) . . . . ?
C3 B13 B17 B12 38.63(19) . . . . ?
C3 B13 B17 B16 0.6(3) . . . . ?
C3 B13 B17 B18 -100.1(2) . . . . ?
C3 B13 B17 B20 -62.2(3) . . . . ?
C3 B13 B18 B14 -39.97(19) . . . . ?
C3 B13 B18 B17 98.7(2) . . . . ?
C3 B13 B18 B19 -2.2(3) . . . . ?
C3 B13 B18 B20 61.0(3) . . . . ?
C3 B14 B18 B13 38.67(19) . . . . ?
C3 B14 B18 B17 1.6(3) . . . . ?
C3 B14 B18 B19 -99.1(2) . . . . ?
C3 B14 B18 B20 -61.9(3) . . . . ?
C3 B14 B19 C4 -34.93(18) . . . . ?
C3 B14 B19 B15 -1.4(3) . . . . ?
C3 B14 B19 B18 99.3(2) . . . . ?
C3 B14 B19 B20 61.8(3) . . . . ?
C4 C3 B11 B12 -136.97(19) . . . . ?
C4 C3 B11 B15 -34.34(18) . . . . ?
C4 C3 B11 B16 -97.1(2) . . . . ?
C4 C3 B12 B11 39.77(17) . . . . ?
C4 C3 B12 B13 -101.26(19) . . . . ?
C4 C3 B12 B16 0.9(2) . . . . ?
C4 C3 B12 B17 -62.1(2) . . . . ?
C4 C3 B13 B12 103.4(2) . . . . ?
C4 C3 B13 B14 -37.71(18) . . . . ?
C4 C3 B13 B17 64.3(2) . . . . ?
C4 C3 B13 B18 1.6(2) . . . . ?
C4 C3 B14 B13 138.1(2) . . . . ?
C4 C3 B14 B18 98.3(2) . . . . ?
C4 C3 B14 B19 35.31(19) . . . . ?
C4 B11 B12 C3 -36.51(16) . . . . ?
C4 B11 B12 B13 -2.1(3) . . . . ?
C4 B11 B12 B16 98.4(2) . . . . ?
C4 B11 B12 B17 61.3(2) . . . . ?
C4 B11 B15 B16 -134.2(2) . . . . ?
C4 B11 B15 B19 -33.9(2) . . . . ?
C4 B11 B15 B20 -97.4(2) . . . . ?
C4 B11 B16 B12 -98.8(2) . . . . ?
C4 B11 B16 B15 38.65(19) . . . . ?
C4 B11 B16 B17 -62.0(2) . . . . ?
C4 B11 B16 B20 1.7(3) . . . . ?
C4 B14 B18 B13 98.5(2) . . . . ?
C4 B14 B18 B17 61.5(3) . . . . ?
C4 B14 B18 B19 -39.24(19) . . . . ?
C4 B14 B18 B20 -2.0(3) . . . . ?
C4 B14 B19 B15 33.5(2) . . . . ?
C4 B14 B19 B18 134.2(2) . . . . ?
C4 B14 B19 B20 96.7(2) . . . . ?
C4 B15 B16 B11 -40.26(18) . . . . ?
C4 B15 B16 B12 -1.9(3) . . . . ?
C4 B15 B16 B17 61.1(2) . . . . ?
C4 B15 B16 B20 98.6(2) . . . . ?
C4 B15 B19 B14 -34.0(2) . . . . ?
C4 B15 B19 B18 -96.8(2) . . . . ?
C4 B15 B19 B20 -134.6(2) . . . . ?
C4 B15 B20 B16 -99.5(2) . . . . ?
C4 B15 B20 B17 -61.7(3) . . . . ?
C4 B15 B20 B18 1.5(3) . . . . ?
C4 B15 B20 B19 38.9(2) . . . . ?
C4 B19 B20 B15 -38.8(2) . . . . ?
C4 B19 B20 B16 -1.6(3) . . . . ?
C4 B19 B20 B17 62.4(3) . . . . ?
C4 B19 B20 B18 99.2(2) . . . . ?
B1 C1 C2 C3 -108.9(2) . . . . ?
B1 C1 C2 B4 144.6(2) . . . . ?
B1 C1 C2 B5 38.08(19) . . . . ?
B1 C1 C2 B9 104.6(2) . . . . ?
B1 C1 B2 B3 -141.8(2) . . . . ?
B1 C1 B2 B6 -39.4(2) . . . . ?
B1 C1 B2 B7 -102.2(2) . . . . ?
B1 C1 B3 B2 36.7(2) . . . . ?
B1 C1 B3 B4 -105.1(2) . . . . ?
B1 C1 B3 B7 -2.6(3) . . . . ?
B1 C1 B3 B8 -65.4(3) . . . . ?
B1 C1 B4 C2 -34.15(19) . . . . ?
B1 C1 B4 B3 105.5(2) . . . . ?
B1 C1 B4 B8 65.5(2) . . . . ?
B1 C1 B4 B9 3.1(3) . . . . ?
B1 C2 C3 C4 -45.3(3) . . . . ?
B1 C2 C3 B11 26.2(3) . . . . ?
B1 C2 C3 B12 97.9(2) . . . . ?
B1 C2 C3 B13 172.0(2) . . . . ?
B1 C2 C3 B14 -115.8(2) . . . . ?
B1 C2 B4 C1 32.91(19) . . . . ?
B1 C2 B4 B3 -1.6(3) . . . . ?
B1 C2 B4 B8 -64.2(2) . . . . ?
B1 C2 B4 B9 -103.8(2) . . . . ?
B1 C2 B5 B6 39.1(2) . . . . ?
B1 C2 B5 B9 141.0(2) . . . . ?
B1 C2 B5 B10 101.8(2) . . . . ?
B1 C2 B9 B4 104.9(2) . . . . ?
B1 C2 B9 B5 -36.50(18) . . . . ?
B1 C2 B9 B8 65.7(3) . . . . ?
B1 C2 B9 B10 2.6(3) . . . . ?
B1 B2 B3 C1 -33.9(2) . . . . ?
B1 B2 B3 B4 0.8(3) . . . . ?
B1 B2 B3 B7 100.7(2) . . . . ?
B1 B2 B3 B8 63.4(3) . . . . ?
B1 B2 B6 B5 -37.9(2) . . . . ?
B1 B2 B6 B7 -137.9(3) . . . . ?
B1 B2 B6 B10 -101.0(2) . . . . ?
B1 B2 B7 B3 -100.7(2) . . . . ?
B1 B2 B7 B6 37.4(2) . . . . ?
B1 B2 B7 B8 -63.7(3) . . . . ?
B1 B2 B7 B10 0.3(3) . . . . ?
B1 B5 B6 B2 37.9(2) . . . . ?
B1 B5 B6 B7 100.9(2) . . . . ?
B1 B5 B6 B10 138.5(2) . . . . ?
B1 B5 B9 C2 35.42(18) . . . . ?
B1 B5 B9 B4 1.0(3) . . . . ?
B1 B5 B9 B8 -61.8(3) . . . . ?
B1 B5 B9 B10 -99.8(2) . . . . ?
B1 B5 B10 B6 -36.7(2) . . . . ?
B1 B5 B10 B7 1.3(3) . . . . ?
B1 B5 B10 B8 64.8(3) . . . . ?
B1 B5 B10 B9 102.3(2) . . . . ?
B1 B6 B7 B2 -37.6(2) . . . . ?
B1 B6 B7 B3 0.1(3) . . . . ?
B1 B6 B7 B8 63.5(3) . . . . ?
B1 B6 B7 B10 100.9(2) . . . . ?
B1 B6 B10 B5 37.1(2) . . . . ?
B1 B6 B10 B7 -100.5(3) . . . . ?
B1 B6 B10 B8 -63.2(3) . . . . ?
B1 B6 B10 B9 0.1(3) . . . . ?
B2 C1 C2 C3 -147.9(2) . . . . ?
B2 C1 C2 B1 -39.0(2) . . . . ?
B2 C1 C2 B4 105.6(2) . . . . ?
B2 C1 C2 B5 -0.9(3) . . . . ?
B2 C1 C2 B9 65.6(3) . . . . ?
B2 C1 B1 C2 138.7(2) . . . . ?
B2 C1 B1 B5 102.8(2) . . . . ?
B2 C1 B1 B6 39.8(2) . . . . ?
B2 C1 B3 B4 -141.9(2) . . . . ?
B2 C1 B3 B7 -39.4(2) . . . . ?
B2 C1 B3 B8 -102.2(3) . . . . ?
B2 C1 B4 C2 -102.8(2) . . . . ?
B2 C1 B4 B3 36.9(2) . . . . ?
B2 C1 B4 B8 -3.1(3) . . . . ?
B2 C1 B4 B9 -65.5(2) . . . . ?
B2 B1 B5 C2 97.1(2) . . . . ?
B2 B1 B5 B6 -38.1(2) . . . . ?
B2 B1 B5 B9 62.4(3) . . . . ?
B2 B1 B5 B10 -1.1(3) . . . . ?
B2 B1 B6 B5 137.6(2) . . . . ?
B2 B1 B6 B7 37.4(2) . . . . ?
B2 B1 B6 B10 100.6(3) . . . . ?
B2 B3 B4 C1 -33.8(2) . . . . ?
B2 B3 B4 C2 0.5(3) . . . . ?
B2 B3 B4 B8 100.3(3) . . . . ?
B2 B3 B4 B9 62.0(3) . . . . ?
B2 B3 B7 B6 -37.4(2) . . . . ?
B2 B3 B7 B8 -138.6(2) . . . . ?
B2 B3 B7 B10 -100.9(3) . . . . ?
B2 B3 B8 B4 -101.7(2) . . . . ?
B2 B3 B8 B7 36.9(2) . . . . ?
B2 B3 B8 B9 -63.3(3) . . . . ?
B2 B3 B8 B10 -0.2(3) . . . . ?
B2 B6 B7 B3 37.7(2) . . . . ?
B2 B6 B7 B8 101.2(3) . . . . ?
B2 B6 B7 B10 138.5(2) . . . . ?
B2 B6 B10 B5 100.7(2) . . . . ?
B2 B6 B10 B7 -36.9(2) . . . . ?
B2 B6 B10 B8 0.3(3) . . . . ?
B2 B6 B10 B9 63.6(3) . . . . ?
B2 B7 B8 B3 -37.4(2) . . . . ?
B2 B7 B8 B4 0.1(3) . . . . ?
B2 B7 B8 B9 64.0(3) . . . . ?
B2 B7 B8 B10 100.6(3) . . . . ?
B2 B7 B10 B5 -1.0(3) . . . . ?
B2 B7 B10 B6 37.0(2) . . . . ?
B2 B7 B10 B8 -101.5(3) . . . . ?
B2 B7 B10 B9 -64.8(3) . . . . ?
B3 C1 C2 C3 144.0(2) . . . . ?
B3 C1 C2 B1 -107.1(2) . . . . ?
B3 C1 C2 B4 37.5(2) . . . . ?
B3 C1 C2 B5 -69.0(3) . . . . ?
B3 C1 C2 B9 -2.5(3) . . . . ?
B3 C1 B1 C2 101.7(2) . . . . ?
B3 C1 B1 B2 -37.0(2) . . . . ?
B3 C1 B1 B5 65.8(3) . . . . ?
B3 C1 B1 B6 2.7(3) . . . . ?
B3 C1 B2 B1 141.8(2) . . . . ?
B3 C1 B2 B6 102.4(3) . . . . ?
B3 C1 B2 B7 39.6(2) . . . . ?
B3 C1 B4 C2 -139.7(2) . . . . ?
B3 C1 B4 B8 -40.0(2) . . . . ?
B3 C1 B4 B9 -102.4(2) . . . . ?
B3 B2 B6 B1 100.5(2) . . . . ?
B3 B2 B6 B5 62.6(3) . . . . ?
B3 B2 B6 B7 -37.4(2) . . . . ?
B3 B2 B6 B10 -0.5(3) . . . . ?
B3 B2 B7 B6 138.2(2) . . . . ?
B3 B2 B7 B8 37.1(2) . . . . ?
B3 B2 B7 B10 101.1(3) . . . . ?
B3 B4 B8 B7 -37.1(2) . . . . ?
B3 B4 B8 B9 -137.3(2) . . . . ?
B3 B4 B8 B10 -100.1(3) . . . . ?
B3 B4 B9 C2 -96.7(2) . . . . ?
B3 B4 B9 B5 -62.6(3) . . . . ?
B3 B4 B9 B8 38.2(2) . . . . ?
B3 B4 B9 B10 0.7(3) . . . . ?
B3 B7 B8 B4 37.5(2) . . . . ?
B3 B7 B8 B9 101.4(2) . . . . ?
B3 B7 B8 B10 138.1(2) . . . . ?
B3 B7 B10 B5 63.1(3) . . . . ?
B3 B7 B10 B6 101.1(3) . . . . ?
B3 B7 B10 B8 -37.4(2) . . . . ?
B3 B7 B10 B9 -0.7(3) . . . . ?
B3 B8 B9 C2 0.6(3) . . . . ?
B3 B8 B9 B4 -38.6(2) . . . . ?
B3 B8 B9 B5 62.1(3) . . . . ?
B3 B8 B9 B10 99.8(3) . . . . ?
B3 B8 B10 B5 -63.8(3) . . . . ?
B3 B8 B10 B6 -0.1(3) . . . . ?
B3 B8 B10 B7 37.2(2) . . . . ?
B3 B8 B10 B9 -101.5(2) . . . . ?
B4 C1 C2 C3 106.5(2) . . . . ?
B4 C1 C2 B1 -144.6(2) . . . . ?
B4 C1 C2 B5 -106.5(2) . . . . ?
B4 C1 C2 B9 -40.0(2) . . . . ?
B4 C1 B1 C2 33.41(19) . . . . ?
B4 C1 B1 B2 -105.3(2) . . . . ?
B4 C1 B1 B5 -2.5(3) . . . . ?
B4 C1 B1 B6 -65.5(3) . . . . ?
B4 C1 B2 B1 105.4(2) . . . . ?
B4 C1 B2 B3 -36.4(2) . . . . ?
B4 C1 B2 B6 66.0(3) . . . . ?
B4 C1 B2 B7 3.1(3) . . . . ?
B4 C1 B3 B2 141.9(2) . . . . ?
B4 C1 B3 B7 102.5(2) . . . . ?
B4 C1 B3 B8 39.7(2) . . . . ?
B4 C2 C3 C4 97.4(2) . . . . ?
B4 C2 C3 B11 168.93(19) . . . . ?
B4 C2 C3 B12 -119.4(2) . . . . ?
B4 C2 C3 B13 -45.3(3) . . . . ?
B4 C2 C3 B14 26.9(3) . . . . ?
B4 C2 B1 C1 -33.78(19) . . . . ?
B4 C2 B1 B2 2.0(3) . . . . ?
B4 C2 B1 B5 104.4(2) . . . . ?
B4 C2 B1 B6 64.8(2) . . . . ?
B4 C2 B5 B1 -104.4(2) . . . . ?
B4 C2 B5 B6 -65.3(3) . . . . ?
B4 C2 B5 B9 36.62(19) . . . . ?
B4 C2 B5 B10 -2.6(3) . . . . ?
B4 C2 B9 B5 -141.3(2) . . . . ?
B4 C2 B9 B8 -39.1(2) . . . . ?
B4 C2 B9 B10 -102.2(2) . . . . ?
B4 B3 B7 B2 102.0(2) . . . . ?
B4 B3 B7 B6 64.6(3) . . . . ?
B4 B3 B7 B8 -36.6(2) . . . . ?
B4 B3 B7 B10 1.1(3) . . . . ?
B4 B3 B8 B7 138.6(2) . . . . ?
B4 B3 B8 B9 38.4(2) . . . . ?
B4 B3 B8 B10 101.5(2) . . . . ?
B4 B8 B9 C2 39.2(2) . . . . ?
B4 B8 B9 B5 100.7(2) . . . . ?
B4 B8 B9 B10 138.4(2) . . . . ?
B4 B8 B10 B5 0.3(3) . . . . ?
B4 B8 B10 B6 64.0(3) . . . . ?
B4 B8 B10 B7 101.3(3) . . . . ?
B4 B8 B10 B9 -37.4(2) . . . . ?
B4 B9 B10 B5 -100.9(2) . . . . ?
B4 B9 B10 B6 -63.9(3) . . . . ?
B4 B9 B10 B7 0.0(3) . . . . ?
B4 B9 B10 B8 37.0(2) . . . . ?
B5 C2 C3 C4 -117.7(2) . . . . ?
B5 C2 C3 B11 -46.1(3) . . . . ?
B5 C2 C3 B12 25.6(3) . . . . ?
B5 C2 C3 B13 99.7(3) . . . . ?
B5 C2 C3 B14 171.8(2) . . . . ?
B5 C2 B1 C1 -138.2(2) . . . . ?
B5 C2 B1 B2 -102.4(2) . . . . ?
B5 C2 B1 B6 -39.6(2) . . . . ?
B5 C2 B4 C1 99.9(2) . . . . ?
B5 C2 B4 B3 65.4(2) . . . . ?
B5 C2 B4 B8 2.8(3) . . . . ?
B5 C2 B4 B9 -36.9(2) . . . . ?
B5 C2 B9 B4 141.3(2) . . . . ?
B5 C2 B9 B8 102.2(2) . . . . ?
B5 C2 B9 B10 39.12(19) . . . . ?
B5 B1 B2 C1 -96.4(2) . . . . ?
B5 B1 B2 B3 -62.8(3) . . . . ?
B5 B1 B2 B6 38.3(2) . . . . ?
B5 B1 B2 B7 0.5(3) . . . . ?
B5 B1 B6 B2 -137.6(2) . . . . ?
B5 B1 B6 B7 -100.1(3) . . . . ?
B5 B1 B6 B10 -37.0(2) . . . . ?
B5 B6 B7 B2 -100.9(2) . . . . ?
B5 B6 B7 B3 -63.2(3) . . . . ?
B5 B6 B7 B8 0.2(3) . . . . ?
B5 B6 B7 B10 37.6(2) . . . . ?
B5 B6 B10 B7 -137.6(2) . . . . ?
B5 B6 B10 B8 -100.3(2) . . . . ?
B5 B6 B10 B9 -37.0(2) . . . . ?
B5 B9 B10 B6 37.0(2) . . . . ?
B5 B9 B10 B7 100.9(3) . . . . ?
B5 B9 B10 B8 137.8(2) . . . . ?
B6 B1 B2 C1 -134.7(2) . . . . ?
B6 B1 B2 B3 -101.1(3) . . . . ?
B6 B1 B2 B7 -37.8(2) . . . . ?
B6 B1 B5 C2 135.3(2) . . . . ?
B6 B1 B5 B9 100.5(2) . . . . ?
B6 B1 B5 B10 37.0(2) . . . . ?
B6 B2 B3 C1 -96.9(2) . . . . ?
B6 B2 B3 B4 -62.3(3) . . . . ?
B6 B2 B3 B7 37.7(2) . . . . ?
B6 B2 B3 B8 0.4(3) . . . . ?
B6 B2 B7 B3 -138.2(2) . . . . ?
B6 B2 B7 B8 -101.1(2) . . . . ?
B6 B2 B7 B10 -37.1(2) . . . . ?
B6 B5 B9 C2 98.4(2) . . . . ?
B6 B5 B9 B4 64.0(3) . . . . ?
B6 B5 B9 B8 1.2(3) . . . . ?
B6 B5 B9 B10 -36.8(2) . . . . ?
B6 B5 B10 B7 38.0(2) . . . . ?
B6 B5 B10 B8 101.5(3) . . . . ?
B6 B5 B10 B9 139.0(2) . . . . ?
B6 B7 B8 B3 -100.9(3) . . . . ?
B6 B7 B8 B4 -63.4(3) . . . . ?
B6 B7 B8 B9 0.5(3) . . . . ?
B6 B7 B8 B10 37.2(2) . . . . ?
B6 B7 B10 B5 -38.0(2) . . . . ?
B6 B7 B10 B8 -138.6(2) . . . . ?
B6 B7 B10 B9 -101.8(2) . . . . ?
B7 B2 B3 C1 -134.6(2) . . . . ?
B7 B2 B3 B4 -99.9(2) . . . . ?
B7 B2 B3 B8 -37.2(2) . . . . ?
B7 B2 B6 B1 137.9(3) . . . . ?
B7 B2 B6 B5 100.0(3) . . . . ?
B7 B2 B6 B10 36.9(2) . . . . ?
B7 B3 B4 C1 -97.0(3) . . . . ?
B7 B3 B4 C2 -62.7(3) . . . . ?
B7 B3 B4 B8 37.2(2) . . . . ?
B7 B3 B4 B9 -1.1(3) . . . . ?
B7 B3 B8 B4 -138.6(2) . . . . ?
B7 B3 B8 B9 -100.2(3) . . . . ?
B7 B3 B8 B10 -37.1(2) . . . . ?
B7 B6 B10 B5 137.6(2) . . . . ?
B7 B6 B10 B8 37.2(2) . . . . ?
B7 B6 B10 B9 100.5(3) . . . . ?
B7 B8 B9 C2 -62.6(3) . . . . ?
B7 B8 B9 B4 -101.8(2) . . . . ?
B7 B8 B9 B5 -1.0(3) . . . . ?
B7 B8 B9 B10 36.6(2) . . . . ?
B7 B8 B10 B5 -101.0(2) . . . . ?
B7 B8 B10 B6 -37.3(2) . . . . ?
B7 B8 B10 B9 -138.8(2) . . . . ?
B8 B3 B4 C1 -134.1(2) . . . . ?
B8 B3 B4 C2 -99.8(2) . . . . ?
B8 B3 B4 B9 -38.3(2) . . . . ?
B8 B3 B7 B2 138.6(2) . . . . ?
B8 B3 B7 B6 101.2(3) . . . . ?
B8 B3 B7 B10 37.7(2) . . . . ?
B8 B4 B9 C2 -135.0(2) . . . . ?
B8 B4 B9 B5 -100.8(2) . . . . ?
B8 B4 B9 B10 -37.5(2) . . . . ?
B8 B7 B10 B5 100.5(2) . . . . ?
B8 B7 B10 B6 138.6(2) . . . . ?
B8 B7 B10 B9 36.7(2) . . . . ?
B8 B9 B10 B5 -137.8(2) . . . . ?
B8 B9 B10 B6 -100.8(3) . . . . ?
B8 B9 B10 B7 -36.9(2) . . . . ?
B9 C2 C3 C4 168.60(18) . . . . ?
B9 C2 C3 B11 -119.9(2) . . . . ?
B9 C2 C3 B12 -48.2(3) . . . . ?
B9 C2 C3 B13 26.0(3) . . . . ?
B9 C2 C3 B14 98.1(2) . . . . ?
B9 C2 B1 C1 -101.2(2) . . . . ?
B9 C2 B1 B2 -65.4(2) . . . . ?
B9 C2 B1 B5 36.96(19) . . . . ?
B9 C2 B1 B6 -2.6(3) . . . . ?
B9 C2 B4 C1 136.8(2) . . . . ?
B9 C2 B4 B3 102.3(2) . . . . ?
B9 C2 B4 B8 39.7(2) . . . . ?
B9 C2 B5 B1 -141.0(2) . . . . ?
B9 C2 B5 B6 -101.9(2) . . . . ?
B9 C2 B5 B10 -39.2(2) . . . . ?
B9 B4 B8 B3 137.3(2) . . . . ?
B9 B4 B8 B7 100.2(3) . . . . ?
B9 B4 B8 B10 37.2(2) . . . . ?
B9 B5 B6 B1 -101.8(2) . . . . ?
B9 B5 B6 B2 -63.8(3) . . . . ?
B9 B5 B6 B7 -0.9(3) . . . . ?
B9 B5 B6 B10 36.8(2) . . . . ?
B9 B5 B10 B6 -139.0(2) . . . . ?
B9 B5 B10 B7 -100.9(3) . . . . ?
B9 B5 B10 B8 -37.5(2) . . . . ?
B9 B8 B10 B5 37.8(2) . . . . ?
B9 B8 B10 B6 101.5(2) . . . . ?
B9 B8 B10 B7 138.8(2) . . . . ?
B10 B5 B6 B1 -138.5(2) . . . . ?
B10 B5 B6 B2 -100.6(3) . . . . ?
B10 B5 B6 B7 -37.6(2) . . . . ?
B10 B5 B9 C2 135.2(2) . . . . ?
B10 B5 B9 B4 100.8(2) . . . . ?
B10 B5 B9 B8 38.0(2) . . . . ?
B10 B6 B7 B2 -138.5(2) . . . . ?
B10 B6 B7 B3 -100.8(3) . . . . ?
B10 B6 B7 B8 -37.4(2) . . . . ?
B10 B7 B8 B3 -138.1(2) . . . . ?
B10 B7 B8 B4 -100.6(2) . . . . ?
B10 B7 B8 B9 -36.7(2) . . . . ?
B10 B8 B9 C2 -99.2(2) . . . . ?
B10 B8 B9 B4 -138.4(2) . . . . ?
B10 B8 B9 B5 -37.6(2) . . . . ?
B11 C3 C4 S2 -104.15(19) . . . . ?
B11 C3 C4 B14 144.6(2) . . . . ?
B11 C3 C4 B15 37.61(19) . . . . ?
B11 C3 C4 B19 106.0(2) . . . . ?
B11 C3 B12 B13 -141.0(2) . . . . ?
B11 C3 B12 B16 -38.85(18) . . . . ?
B11 C3 B12 B17 -101.8(2) . . . . ?
B11 C3 B13 B12 37.01(19) . . . . ?
B11 C3 B13 B14 -104.1(2) . . . . ?
B11 C3 B13 B17 -2.1(3) . . . . ?
B11 C3 B13 B18 -64.8(2) . . . . ?
B11 C3 B14 C4 -33.54(19) . . . . ?
B11 C3 B14 B13 104.5(2) . . . . ?
B11 C3 B14 B18 64.8(3) . . . . ?
B11 C3 B14 B19 1.8(3) . . . . ?
B11 C4 B14 C3 33.52(18) . . . . ?
B11 C4 B14 B13 -2.5(3) . . . . ?
B11 C4 B14 B18 -65.4(3) . . . . ?
B11 C4 B14 B19 -105.6(2) . . . . ?
B11 C4 B15 B16 39.62(19) . . . . ?
B11 C4 B15 B19 141.9(2) . . . . ?
B11 C4 B15 B20 102.2(2) . . . . ?
B11 C4 B19 B14 105.3(2) . . . . ?
B11 C4 B19 B15 -36.6(2) . . . . ?
B11 C4 B19 B18 65.6(3) . . . . ?
B11 C4 B19 B20 2.8(3) . . . . ?
B11 B12 B13 C3 -34.68(18) . . . . ?
B11 B12 B13 B14 0.7(3) . . . . ?
B11 B12 B13 B17 100.6(2) . . . . ?
B11 B12 B13 B18 63.6(3) . . . . ?
B11 B12 B16 B15 -38.4(2) . . . . ?
B11 B12 B16 B17 -138.7(2) . . . . ?
B11 B12 B16 B20 -101.9(2) . . . . ?
B11 B12 B17 B13 -100.8(2) . . . . ?
B11 B12 B17 B16 36.40(19) . . . . ?
B11 B12 B17 B18 -63.9(3) . . . . ?
B11 B12 B17 B20 -0.2(3) . . . . ?
B11 B15 B16 B12 38.35(19) . . . . ?
B11 B15 B16 B17 101.4(2) . . . . ?
B11 B15 B16 B20 138.9(2) . . . . ?
B11 B15 B19 C4 34.6(2) . . . . ?
B11 B15 B19 B14 0.6(3) . . . . ?
B11 B15 B19 B18 -62.2(3) . . . . ?
B11 B15 B19 B20 -100.0(3) . . . . ?
B11 B15 B20 B16 -36.3(2) . . . . ?
B11 B15 B20 B17 1.5(3) . . . . ?
B11 B15 B20 B18 64.7(3) . . . . ?
B11 B15 B20 B19 102.1(2) . . . . ?
B11 B16 B17 B12 -37.2(2) . . . . ?
B11 B16 B17 B13 1.0(3) . . . . ?
B11 B16 B17 B18 64.1(3) . . . . ?
B11 B16 B17 B20 101.6(2) . . . . ?
B11 B16 B20 B15 37.3(2) . . . . ?
B11 B16 B20 B17 -100.7(2) . . . . ?
B11 B16 B20 B18 -63.3(3) . . . . ?
B11 B16 B20 B19 -0.1(3) . . . . ?
B12 C3 C4 S2 -144.01(17) . . . . ?
B12 C3 C4 B11 -39.85(18) . . . . ?
B12 C3 C4 B14 104.7(2) . . . . ?
B12 C3 C4 B15 -2.2(2) . . . . ?
B12 C3 C4 B19 66.2(2) . . . . ?
B12 C3 B11 C4 136.97(19) . . . . ?
B12 C3 B11 B15 102.6(2) . . . . ?
B12 C3 B11 B16 39.88(19) . . . . ?
B12 C3 B13 B14 -141.1(2) . . . . ?
B12 C3 B13 B17 -39.1(2) . . . . ?
B12 C3 B13 B18 -101.8(2) . . . . ?
B12 C3 B14 C4 -101.1(2) . . . . ?
B12 C3 B14 B13 36.9(2) . . . . ?
B12 C3 B14 B18 -2.8(3) . . . . ?
B12 C3 B14 B19 -65.8(3) . . . . ?
B12 B11 B15 C4 95.8(2) . . . . ?
B12 B11 B15 B16 -38.4(2) . . . . ?
B12 B11 B15 B19 62.0(3) . . . . ?
B12 B11 B15 B20 -1.6(3) . . . . ?
B12 B11 B16 B15 137.4(2) . . . . ?
B12 B11 B16 B17 36.8(2) . . . . ?
B12 B11 B16 B20 100.5(2) . . . . ?
B12 B13 B14 C3 -34.65(18) . . . . ?
B12 B13 B14 C4 1.0(3) . . . . ?
B12 B13 B14 B18 100.3(2) . . . . ?
B12 B13 B14 B19 62.2(3) . . . . ?
B12 B13 B17 B16 -38.0(2) . . . . ?
B12 B13 B17 B18 -138.7(2) . . . . ?
B12 B13 B17 B20 -100.8(2) . . . . ?
B12 B13 B18 B14 -101.8(2) . . . . ?
B12 B13 B18 B17 36.9(2) . . . . ?
B12 B13 B18 B19 -64.1(3) . . . . ?
B12 B13 B18 B20 -0.9(3) . . . . ?
B12 B16 B17 B13 38.2(2) . . . . ?
B12 B16 B17 B18 101.3(2) . . . . ?
B12 B16 B17 B20 138.8(2) . . . . ?
B12 B16 B20 B15 101.3(2) . . . . ?
B12 B16 B20 B17 -36.7(2) . . . . ?
B12 B16 B20 B18 0.8(3) . . . . ?
B12 B16 B20 B19 63.9(3) . . . . ?
B12 B17 B18 B13 -37.1(2) . . . . ?
B12 B17 B18 B14 0.0(3) . . . . ?
B12 B17 B18 B19 63.7(3) . . . . ?
B12 B17 B18 B20 100.5(3) . . . . ?
B12 B17 B20 B15 -0.8(3) . . . . ?
B12 B17 B20 B16 36.8(2) . . . . ?
B12 B17 B20 B18 -101.3(2) . . . . ?
B12 B17 B20 B19 -64.5(3) . . . . ?
B13 C3 C4 S2 149.40(17) . . . . ?
B13 C3 C4 B11 -106.4(2) . . . . ?
B13 C3 C4 B14 38.15(18) . . . . ?
B13 C3 C4 B15 -68.8(2) . . . . ?
B13 C3 C4 B19 -0.4(3) . . . . ?
B13 C3 B11 C4 99.8(2) . . . . ?
B13 C3 B11 B12 -37.21(19) . . . . ?
B13 C3 B11 B15 65.4(2) . . . . ?
B13 C3 B11 B16 2.7(3) . . . . ?
B13 C3 B12 B11 141.0(2) . . . . ?
B13 C3 B12 B16 102.2(2) . . . . ?
B13 C3 B12 B17 39.2(2) . . . . ?
B13 C3 B14 C4 -138.1(2) . . . . ?
B13 C3 B14 B18 -39.7(2) . . . . ?
B13 C3 B14 B19 -102.7(2) . . . . ?
B13 B12 B16 B11 100.5(2) . . . . ?
B13 B12 B16 B15 62.1(3) . . . . ?
B13 B12 B16 B17 -38.2(2) . . . . ?
B13 B12 B16 B20 -1.3(3) . . . . ?
B13 B12 B17 B16 137.2(2) . . . . ?
B13 B12 B17 B18 36.9(2) . . . . ?
B13 B12 B17 B20 100.6(2) . . . . ?
B13 B14 B18 B17 -37.1(2) . . . . ?
B13 B14 B18 B19 -137.8(2) . . . . ?
B13 B14 B18 B20 -100.6(2) . . . . ?
B13 B14 B19 C4 -96.1(2) . . . . ?
B13 B14 B19 B15 -62.6(3) . . . . ?
B13 B14 B19 B18 38.1(2) . . . . ?
B13 B14 B19 B20 0.6(3) . . . . ?
B13 B17 B18 B14 37.1(2) . . . . ?
B13 B17 B18 B19 100.8(2) . . . . ?
B13 B17 B18 B20 137.6(2) . . . . ?
B13 B17 B20 B15 62.8(3) . . . . ?
B13 B17 B20 B16 100.4(2) . . . . ?
B13 B17 B20 B18 -37.7(2) . . . . ?
B13 B17 B20 B19 -1.0(3) . . . . ?
B13 B18 B19 C4 1.9(3) . . . . ?
B13 B18 B19 B14 -37.8(2) . . . . ?
B13 B18 B19 B15 63.0(3) . . . . ?
B13 B18 B19 B20 100.5(2) . . . . ?
B13 B18 B20 B15 -63.2(3) . . . . ?
B13 B18 B20 B16 0.1(3) . . . . ?
B13 B18 B20 B17 37.8(2) . . . . ?
B13 B18 B20 B19 -100.9(2) . . . . ?
B14 C3 C4 S2 111.25(19) . . . . ?
B14 C3 C4 B11 -144.6(2) . . . . ?
B14 C3 C4 B15 -107.0(2) . . . . ?
B14 C3 C4 B19 -38.6(2) . . . . ?
B14 C3 B11 C4 32.94(18) . . . . ?
B14 C3 B11 B12 -104.0(2) . . . . ?
B14 C3 B11 B15 -1.4(3) . . . . ?
B14 C3 B11 B16 -64.2(2) . . . . ?
B14 C3 B12 B11 104.6(2) . . . . ?
B14 C3 B12 B13 -36.4(2) . . . . ?
B14 C3 B12 B16 65.8(2) . . . . ?
B14 C3 B12 B17 2.8(3) . . . . ?
B14 C3 B13 B12 141.1(2) . . . . ?
B14 C3 B13 B17 102.1(2) . . . . ?
B14 C3 B13 B18 39.3(2) . . . . ?
B14 C4 B11 C3 -34.12(19) . . . . ?
B14 C4 B11 B12 2.9(3) . . . . ?
B14 C4 B11 B15 105.7(2) . . . . ?
B14 C4 B11 B16 65.7(2) . . . . ?
B14 C4 B15 B11 -105.2(2) . . . . ?
B14 C4 B15 B16 -65.6(3) . . . . ?
B14 C4 B15 B19 36.6(2) . . . . ?
B14 C4 B15 B20 -3.0(3) . . . . ?
B14 C4 B19 B15 -141.9(2) . . . . ?
B14 C4 B19 B18 -39.7(2) . . . . ?
B14 C4 B19 B20 -102.5(3) . . . . ?
B14 B13 B17 B12 102.1(2) . . . . ?
B14 B13 B17 B16 64.1(3) . . . . ?
B14 B13 B17 B18 -36.6(2) . . . . ?
B14 B13 B17 B20 1.3(3) . . . . ?
B14 B13 B18 B17 138.7(2) . . . . ?
B14 B13 B18 B19 37.8(2) . . . . ?
B14 B13 B18 B20 100.9(3) . . . . ?
B14 B18 B19 C4 39.74(19) . . . . ?
B14 B18 B19 B15 100.8(2) . . . . ?
B14 B18 B19 B20 138.3(2) . . . . ?
B14 B18 B20 B15 0.3(3) . . . . ?
B14 B18 B20 B16 63.7(3) . . . . ?
B14 B18 B20 B17 101.4(2) . . . . ?
B14 B18 B20 B19 -37.3(2) . . . . ?
B14 B19 B20 B15 -101.0(2) . . . . ?
B14 B19 B20 B16 -63.7(3) . . . . ?
B14 B19 B20 B17 0.2(3) . . . . ?
B14 B19 B20 B18 37.0(2) . . . . ?
B15 C4 B11 C3 -139.8(2) . . . . ?
B15 C4 B11 B12 -102.8(2) . . . . ?
B15 C4 B11 B16 -39.9(2) . . . . ?
B15 C4 B14 C3 102.1(2) . . . . ?
B15 C4 B14 B13 66.1(3) . . . . ?
B15 C4 B14 B18 3.2(3) . . . . ?
B15 C4 B14 B19 -37.0(2) . . . . ?
B15 C4 B19 B14 141.9(2) . . . . ?
B15 C4 B19 B18 102.3(3) . . . . ?
B15 C4 B19 B20 39.4(2) . . . . ?
B15 B11 B12 C3 -96.71(19) . . . . ?
B15 B11 B12 B13 -62.3(2) . . . . ?
B15 B11 B12 B16 38.2(2) . . . . ?
B15 B11 B12 B17 1.1(3) . . . . ?
B15 B11 B16 B12 -137.4(2) . . . . ?
B15 B11 B16 B17 -100.6(2) . . . . ?
B15 B11 B16 B20 -36.9(2) . . . . ?
B15 B16 B17 B12 -101.4(2) . . . . ?
B15 B16 B17 B13 -63.2(3) . . . . ?
B15 B16 B17 B18 -0.1(3) . . . . ?
B15 B16 B17 B20 37.5(2) . . . . ?
B15 B16 B20 B17 -138.0(2) . . . . ?
B15 B16 B20 B18 -100.6(3) . . . . ?
B15 B16 B20 B19 -37.4(2) . . . . ?
B15 B19 B20 B16 37.2(2) . . . . ?
B15 B19 B20 B17 101.2(3) . . . . ?
B15 B19 B20 B18 138.0(2) . . . . ?
B16 B11 B12 C3 -134.9(2) . . . . ?
B16 B11 B12 B13 -100.5(2) . . . . ?
B16 B11 B12 B17 -37.11(19) . . . . ?
B16 B11 B15 C4 134.2(2) . . . . ?
B16 B11 B15 B19 100.4(3) . . . . ?
B16 B11 B15 B20 36.8(2) . . . . ?
B16 B12 B13 C3 -96.9(2) . . . . ?
B16 B12 B13 B14 -61.5(3) . . . . ?
B16 B12 B13 B17 38.4(2) . . . . ?
B16 B12 B13 B18 1.4(3) . . . . ?
B16 B12 B17 B13 -137.2(2) . . . . ?
B16 B12 B17 B18 -100.3(3) . . . . ?
B16 B12 B17 B20 -36.6(2) . . . . ?
B16 B15 B19 C4 97.3(2) . . . . ?
B16 B15 B19 B14 63.3(3) . . . . ?
B16 B15 B19 B18 0.5(3) . . . . ?
B16 B15 B19 B20 -37.3(2) . . . . ?
B16 B15 B20 B17 37.8(2) . . . . ?
B16 B15 B20 B18 101.0(3) . . . . ?
B16 B15 B20 B19 138.4(2) . . . . ?
B16 B17 B18 B13 -100.4(2) . . . . ?
B16 B17 B18 B14 -63.3(3) . . . . ?
B16 B17 B18 B19 0.4(3) . . . . ?
B16 B17 B18 B20 37.2(2) . . . . ?
B16 B17 B20 B15 -37.5(2) . . . . ?
B16 B17 B20 B18 -138.1(2) . . . . ?
B16 B17 B20 B19 -101.3(2) . . . . ?
B17 B12 B13 C3 -135.3(2) . . . . ?
B17 B12 B13 B14 -99.9(2) . . . . ?
B17 B12 B13 B18 -37.0(2) . . . . ?
B17 B12 B16 B11 138.7(2) . . . . ?
B17 B12 B16 B15 100.3(2) . . . . ?
B17 B12 B16 B20 36.9(2) . . . . ?
B17 B13 B14 C3 -98.0(2) . . . . ?
B17 B13 B14 C4 -62.3(2) . . . . ?
B17 B13 B14 B18 36.9(2) . . . . ?
B17 B13 B14 B19 -1.2(3) . . . . ?
B17 B13 B18 B14 -138.7(2) . . . . ?
B17 B13 B18 B19 -100.9(3) . . . . ?
B17 B13 B18 B20 -37.8(2) . . . . ?
B17 B16 B20 B15 138.0(2) . . . . ?
B17 B16 B20 B18 37.4(2) . . . . ?
B17 B16 B20 B19 100.6(3) . . . . ?
B17 B18 B19 C4 -61.6(3) . . . . ?
B17 B18 B19 B14 -101.3(2) . . . . ?
B17 B18 B19 B15 -0.5(3) . . . . ?
B17 B18 B19 B20 36.9(2) . . . . ?
B17 B18 B20 B15 -101.1(3) . . . . ?
B17 B18 B20 B16 -37.7(2) . . . . ?
B17 B18 B20 B19 -138.7(2) . . . . ?
B18 B13 B14 C3 -134.9(2) . . . . ?
B18 B13 B14 C4 -99.3(2) . . . . ?
B18 B13 B14 B19 -38.1(2) . . . . ?
B18 B13 B17 B12 138.7(2) . . . . ?
B18 B13 B17 B16 100.7(3) . . . . ?
B18 B13 B17 B20 37.9(2) . . . . ?
B18 B14 B19 C4 -134.2(2) . . . . ?
B18 B14 B19 B15 -100.7(3) . . . . ?
B18 B14 B19 B20 -37.5(2) . . . . ?
B18 B17 B20 B15 100.5(2) . . . . ?
B18 B17 B20 B16 138.1(2) . . . . ?
B18 B17 B20 B19 36.8(2) . . . . ?
B18 B19 B20 B15 -138.0(2) . . . . ?
B18 B19 B20 B16 -100.7(3) . . . . ?
B18 B19 B20 B17 -36.8(2) . . . . ?
B19 C4 B11 C3 -102.8(2) . . . . ?
B19 C4 B11 B12 -65.7(2) . . . . ?
B19 C4 B11 B15 37.1(2) . . . . ?
B19 C4 B11 B16 -2.9(3) . . . . ?
B19 C4 B14 C3 139.1(2) . . . . ?
B19 C4 B14 B13 103.1(2) . . . . ?
B19 C4 B14 B18 40.3(2) . . . . ?
B19 C4 B15 B11 -141.9(2) . . . . ?
B19 C4 B15 B16 -102.2(2) . . . . ?
B19 C4 B15 B20 -39.7(2) . . . . ?
B19 B14 B18 B13 137.8(2) . . . . ?
B19 B14 B18 B17 100.7(3) . . . . ?
B19 B14 B18 B20 37.2(2) . . . . ?
B19 B15 B16 B11 -101.6(2) . . . . ?
B19 B15 B16 B12 -63.3(3) . . . . ?
B19 B15 B16 B17 -0.2(3) . . . . ?
B19 B15 B16 B20 37.3(2) . . . . ?
B19 B15 B20 B16 -138.4(2) . . . . ?
B19 B15 B20 B17 -100.6(2) . . . . ?
B19 B15 B20 B18 -37.4(2) . . . . ?
B19 B18 B20 B15 37.7(2) . . . . ?
B19 B18 B20 B16 101.0(3) . . . . ?
B19 B18 B20 B17 138.7(2) . . . . ?
B20 B15 B16 B11 -138.9(2) . . . . ?
B20 B15 B16 B12 -100.5(2) . . . . ?
B20 B15 B16 B17 -37.5(2) . . . . ?
B20 B15 B19 C4 134.6(2) . . . . ?
B20 B15 B19 B14 100.6(3) . . . . ?
B20 B15 B19 B18 37.8(2) . . . . ?
B20 B16 B17 B12 -138.8(2) . . . . ?
B20 B16 B17 B13 -100.6(2) . . . . ?
B20 B16 B17 B18 -37.5(2) . . . . ?
B20 B17 B18 B13 -137.6(2) . . . . ?
B20 B17 B18 B14 -100.5(3) . . . . ?
B20 B17 B18 B19 -36.9(2) . . . . ?
B20 B18 B19 C4 -98.5(2) . . . . ?
B20 B18 B19 B14 -138.3(2) . . . . ?
B20 B18 B19 B15 -37.4(2) . . . . ?
